data_4100563
_journal_name_full 'Journal of the American Chemical Society'
_journal_year 2005
_chemical_formula_sum 'C22 H28 Cl N O3 S2'
_chemical_formula_weight 454.02
_space_group_IT_number 5
_symmetry_cell_setting monoclinic
_symmetry_space_group_name_Hall 'C 2y'
_symmetry_space_group_name_H-M 'C 1 2 1'
_cell_angle_alpha 90.00
_cell_angle_beta 101.60(3)
_cell_angle_gamma 90.00
_cell_formula_units_Z 4
_cell_length_a 34.764(7)
_cell_length_b 7.7896(16)
_cell_length_c 8.8527(18)
_cell_measurement_temperature 293(2)
_cell_volume 2348.3(8)
_diffrn_ambient_temperature 293(2)
_exptl_crystal_density_diffrn 1.284
_cod_depositor_comments
;
The following automatic conversions were performed:
'_symmetry_cell_setting' value 'Monoclinic' changed to 'monoclinic'
according to '/home/saulius/struct/CIF-dictionaries/cif_core.dic'
dictionary named 'cif_core.dic' version 2.4.1 from 2010-06-29.

Automatic conversion script
Id: cif_fix_enum 1527 2010-12-29 10:47:43Z saulius 
;
_cod_original_sg_symbol_H-M 'C 2'
_cod_database_code 4100563

loop_
_symmetry_equiv_pos_as_xyz
'x, y, z'
'-x, y, -z'
'x+1/2, y+1/2, z'
'-x+1/2, y+1/2, -z'

loop_
_atom_site_label
_atom_site_type_symbol
_atom_site_fract_x
_atom_site_fract_y
_atom_site_fract_z
_atom_site_U_iso_or_equiv
_atom_site_adp_type
_atom_site_occupancy
_atom_site_symmetry_multiplicity
_atom_site_calc_flag
_atom_site_refinement_flags
_atom_site_disorder_assembly
_atom_site_disorder_group
Cl1 Cl 0.55332(9) 1.3693(4) 0.3086(2) 0.1819(15) Uani 1 1 d . . .
S1 S 0.62326(4) 1.21755(16) 0.57585(12) 0.0632(4) Uani 1 1 d . . .
S2 S 0.68911(3) 0.97318(18) 0.85379(11) 0.0557(3) Uani 1 1 d . . .
O1 O 0.58379(8) 1.0370(4) 0.8777(3) 0.0598(8) Uani 1 1 d . . .
O2 O 0.67527(10) 0.8393(5) 0.7439(3) 0.0754(10) Uani 1 1 d . . .
O3 O 0.70854(9) 1.1211(6) 0.8057(4) 0.0757(10) Uani 1 1 d . . .
N N 0.65143(9) 1.0359(5) 0.9377(3) 0.0453(8) Uani 1 1 d . . .
C1 C 0.64851(11) 0.9010(6) 1.0545(4) 0.0460(10) Uani 1 1 d . . .
H1 H 0.6352 0.7988 1.0046 0.055 Uiso 1 1 calc R . .
C2 C 0.62918(11) 0.9606(8) 1.1873(4) 0.0619(12) Uani 1 1 d . . .
H2A H 0.6053 0.8974 1.1895 0.074 Uiso 1 1 calc R . .
H2B H 0.6235 1.0827 1.1815 0.074 Uiso 1 1 calc R . .
C3 C 0.66248(15) 0.9159(7) 1.3290(5) 0.0677(15) Uani 1 1 d . . .
H3 H 0.6585 0.9667 1.4260 0.081 Uiso 1 1 calc R . .
C4 C 0.66801(16) 0.7178(8) 1.3366(6) 0.0778(15) Uani 1 1 d . . .
H4A H 0.6830 0.6830 1.4364 0.093 Uiso 1 1 calc R . .
H4B H 0.6428 0.6597 1.3183 0.093 Uiso 1 1 calc R . .
C5 C 0.69026(15) 0.6781(7) 1.2091(5) 0.0658(14) Uani 1 1 d . . .
H5A H 0.6760 0.5972 1.1352 0.079 Uiso 1 1 calc R . .
H5B H 0.7162 0.6329 1.2507 0.079 Uiso 1 1 calc R . .
C6 C 0.69245(11) 0.8567(6) 1.1363(4) 0.0500(10) Uani 1 1 d . . .
C7 C 0.70038(13) 0.9766(7) 1.2800(5) 0.0592(11) Uani 1 1 d . . .
C8 C 0.70201(17) 1.1725(7) 1.2477(7) 0.0828(17) Uani 1 1 d . . .
H8A H 0.7262 1.1993 1.2162 0.124 Uiso 1 1 calc R . .
H8B H 0.7006 1.2352 1.3398 0.124 Uiso 1 1 calc R . .
H8C H 0.6803 1.2038 1.1672 0.124 Uiso 1 1 calc R . .
C9 C 0.73948(15) 0.9326(8) 1.3952(5) 0.0863(18) Uani 1 1 d . . .
H9A H 0.7614 0.9738 1.3545 0.130 Uiso 1 1 calc R . .
H9B H 0.7416 0.8105 1.4090 0.130 Uiso 1 1 calc R . .
H9C H 0.7395 0.9866 1.4927 0.130 Uiso 1 1 calc R . .
C10 C 0.71864(12) 0.8775(9) 1.0220(5) 0.0763(16) Uani 1 1 d . . .
H10A H 0.7285 0.7668 0.9969 0.092 Uiso 1 1 calc R . .
H10B H 0.7408 0.9508 1.0637 0.092 Uiso 1 1 calc R . .
C11 C 0.61402(11) 1.1055(6) 0.8571(4) 0.0468(10) Uani 1 1 d . . .
C12 C 0.61260(12) 1.2711(6) 0.7646(5) 0.0518(11) Uani 1 1 d . . .
C13 C 0.58184(13) 1.0931(7) 0.4828(5) 0.0592(12) Uani 1 1 d . . .
C14 C 0.5527(2) 1.1568(10) 0.3628(6) 0.099(2) Uani 1 1 d . . .
C15 C 0.5227(3) 1.045(2) 0.2829(10) 0.144(5) Uani 1 1 d . . .
H15 H 0.5031 1.0871 0.2044 0.173 Uiso 1 1 calc R . .
C16 C 0.5231(3) 0.878(2) 0.3223(13) 0.159(6) Uani 1 1 d . . .
H16 H 0.5039 0.8044 0.2689 0.191 Uiso 1 1 calc R . .
C17 C 0.5511(3) 0.8134(13) 0.4393(9) 0.124(3) Uani 1 1 d . . .
H17 H 0.5504 0.6982 0.4662 0.149 Uiso 1 1 calc R . .
C18 C 0.58036(17) 0.9168(9) 0.5178(6) 0.0814(17) Uani 1 1 d . . .
H18 H 0.5995 0.8699 0.5953 0.098 Uiso 1 1 calc R . .
C19 C 0.57136(13) 1.3577(7) 0.7429(5) 0.0609(12) Uani 1 1 d . . .
H19A H 0.5706 1.4544 0.6734 0.073 Uiso 1 1 calc R . .
H19B H 0.5516 1.2760 0.6947 0.073 Uiso 1 1 calc R . .
C20 C 0.56114(16) 1.4188(7) 0.8888(6) 0.0727(15) Uani 1 1 d . . .
H20 H 0.5567 1.3370 0.9598 0.087 Uiso 1 1 calc R . .
C21 C 0.5580(2) 1.5828(10) 0.9238(9) 0.0881(18) Uani 1 1 d . . .
H21A H 0.5407(18) 1.609(11) 1.001(8) 0.13(2) Uiso 1 1 d . . .
H21B H 0.560(2) 1.659(15) 0.839(11) 0.18(4) Uiso 1 1 d . . .
C22 C 0.64503(14) 1.4019(7) 0.8365(5) 0.0690(13) Uani 1 1 d . . .
H22A H 0.6428 1.5033 0.7737 0.104 Uiso 1 1 calc R . .
H22B H 0.6704 1.3512 0.8415 0.104 Uiso 1 1 calc R . .
H22C H 0.6419 1.4318 0.9385 0.104 Uiso 1 1 calc R . .

loop_
_atom_site_aniso_label
_atom_site_aniso_U_11
_atom_site_aniso_U_22
_atom_site_aniso_U_33
_atom_site_aniso_U_23
_atom_site_aniso_U_13
_atom_site_aniso_U_12
Cl1 0.304(4) 0.144(2) 0.0734(11) 0.0049(13) -0.0208(16) 0.116(2)
S1 0.0770(8) 0.0665(8) 0.0473(6) -0.0026(6) 0.0152(5) -0.0117(7)
S2 0.0496(5) 0.0746(8) 0.0435(5) -0.0011(6) 0.0110(4) 0.0019(6)
O1 0.0490(16) 0.063(2) 0.0640(17) 0.0107(16) 0.0022(14) -0.0043(15)
O2 0.087(2) 0.086(3) 0.0553(17) -0.017(2) 0.0208(16) 0.004(2)
O3 0.0545(17) 0.096(3) 0.077(2) 0.003(2) 0.0142(15) -0.0137(19)
N 0.0450(17) 0.055(2) 0.0350(16) -0.0003(15) 0.0063(13) 0.0046(15)
C1 0.049(2) 0.045(2) 0.042(2) 0.0012(18) 0.0027(16) -0.0011(19)
C2 0.061(2) 0.079(3) 0.049(2) 0.009(3) 0.0185(18) 0.014(3)
C3 0.078(3) 0.085(4) 0.039(2) 0.003(2) 0.008(2) 0.024(3)
C4 0.080(3) 0.080(4) 0.071(3) 0.025(3) 0.009(3) 0.004(3)
C5 0.076(3) 0.055(3) 0.056(3) -0.004(2) -0.011(2) 0.008(3)
C6 0.052(2) 0.057(3) 0.040(2) -0.010(2) 0.0058(17) 0.007(2)
C7 0.068(3) 0.060(3) 0.043(2) -0.011(2) -0.0034(19) 0.002(3)
C8 0.095(4) 0.064(4) 0.074(3) -0.009(3) -0.019(3) -0.003(3)
C9 0.093(4) 0.086(5) 0.063(3) -0.008(3) -0.023(3) -0.001(3)
C10 0.059(3) 0.114(5) 0.055(2) 0.007(3) 0.010(2) 0.025(3)
C11 0.050(2) 0.048(2) 0.038(2) -0.0048(18) -0.0002(16) -0.001(2)
C12 0.063(3) 0.044(3) 0.044(2) -0.0007(19) 0.0005(18) -0.001(2)
C13 0.060(3) 0.073(3) 0.043(2) -0.012(2) 0.0061(19) 0.006(3)
C14 0.112(5) 0.125(6) 0.052(3) -0.026(3) -0.002(3) 0.047(4)
C15 0.084(5) 0.253(13) 0.084(5) -0.075(8) -0.009(4) 0.053(8)
C16 0.115(7) 0.235(14) 0.128(9) -0.102(11) 0.025(6) -0.056(10)
C17 0.143(6) 0.132(7) 0.102(5) -0.039(5) 0.039(5) -0.066(6)
C18 0.085(4) 0.098(5) 0.064(3) -0.026(3) 0.022(3) -0.027(3)
C19 0.074(3) 0.057(3) 0.048(2) 0.003(2) 0.003(2) 0.010(3)
C20 0.089(4) 0.069(4) 0.057(3) -0.006(2) 0.008(3) 0.012(3)
C21 0.084(4) 0.077(4) 0.101(5) -0.014(4) 0.015(4) 0.014(4)
C22 0.078(3) 0.054(3) 0.070(3) -0.007(2) 0.003(3) -0.010(3)

loop_
_geom_bond_atom_site_label_1
_geom_bond_atom_site_label_2
_geom_bond_distance
_geom_bond_site_symmetry_2
_geom_bond_publ_flag
Cl1 C14 1.725(9) . ?
S1 C13 1.793(5) . ?
S1 C12 1.831(4) . ?
S2 O3 1.443(4) . ?
S2 O2 1.441(4) . ?
S2 N 1.703(3) . ?
S2 C10 1.792(5) . ?
O1 C11 1.224(5) . ?
N C11 1.456(5) . ?
N C1 1.492(5) . ?
C1 C2 1.539(5) . ?
C1 C6 1.591(5) . ?
C2 C3 1.565(6) . ?
C3 C7 1.541(7) . ?
C3 C4 1.554(9) . ?
C4 C5 1.523(8) . ?
C5 C6 1.542(7) . ?
C6 C10 1.500(6) . ?
C6 C7 1.558(6) . ?
C7 C8 1.556(8) . ?
C7 C9 1.564(6) . ?
C11 C12 1.523(6) . ?
C12 C22 1.557(6) . ?
C12 C19 1.561(6) . ?
C13 C14 1.402(7) . ?
C13 C18 1.411(9) . ?
C14 C15 1.434(14) . ?
C15 C16 1.348(16) . ?
C16 C17 1.366(15) . ?
C17 C18 1.371(9) . ?
C19 C20 1.485(7) . ?
C20 C21 1.325(9) . ?

loop_
_cod_related_entry_id
_cod_related_entry_database
_cod_related_entry_code
1 ChemSpider 30659936
